data_2102276
loop_
_publ_author_name
'Angel, R. J.'
'Bismayer, U.'
'Marshall, W. G.'

_publ_section_title
;
 Local and long-range order in ferroelastic lead phosphate at high
 pressure
;
_journal_issue 1
_journal_name_full 'Acta Crystallographica Section B'
_journal_page_first 1
_journal_page_last 9
_journal_paper_doi 10.1107/S0108768103026582
_journal_volume 60
_journal_year 2004
_chemical_formula_analytical 'Pb3 P2 O8'
_chemical_formula_structural 'Pb3 (PO4)2'
_chemical_formula_sum 'O8 P2 Pb3'
_chemical_formula_weight 811.74
_chemical_name_common 'Lead phosphate'
_chemical_name_systematic ' ?'
_space_group_IT_number 166
_symmetry_cell_setting trigonal
_symmetry_space_group_name_Hall '-R 3 2"'
_symmetry_space_group_name_H-M 'R -3 m :H'
_cell_angle_alpha 90.0
_cell_angle_beta 90.0
_cell_angle_gamma 120.0
_cell_formula_units_Z 3
_cell_length_a 5.3651(3)
_cell_length_b 5.36513
_cell_length_c 19.8407(17)
_cell_measurement_pressure 6260000.
_cell_measurement_temperature 298
_cell_volume 494.59(5)
_cod_data_source_file ws5002.cif
_cod_data_source_block S3P6T_phase_1
_cod_depositor_comments
;
The following automatic conversions were performed:
'_geom_bond_publ_flag' value 'N' changed to 'n' according to
'/home/saulius/struct/CIF-dictionaries/cif_core.dic' dictionary named
'cif_core.dic' version 2.4.1 from 2010-06-29 (116
times).

'_geom_angle_publ_flag' value 'N' changed to 'n' according to
'/home/saulius/struct/CIF-dictionaries/cif_core.dic' dictionary named
'cif_core.dic' version 2.4.1 from 2010-06-29 (6 times).

Automatic conversion script
Id: cif_fix_enum 1527 2010-12-29 10:47:43Z saulius 

The following automatic conversions were performed:

'_geom_bond_publ_flag' value 'N' changed to 'n' according to
/home/saulius/struct/CIF-dictionaries/cif_core.dic dictionary named
'cif_core.dic' version 2.4.1 from 2010-06-29 (116
times).

'_geom_angle_publ_flag' value 'N' changed to 'n' according
to /home/saulius/struct/CIF-dictionaries/cif_core.dic dictionary
named 'cif_core.dic' version 2.4.1 from 2010-06-29 (6 times).

Automatic conversion script
Id: cif_fix_values 1715 2011-07-08 13:25:40Z adriana 
;
_cod_original_cell_volume 494.59(6)
_cod_original_sg_symbol_Hall -R32''-P3*2
_cod_original_sg_symbol_H-M 'R -3 m'
_cod_database_code 2102276

loop_
_symmetry_equiv_pos_site_id
_symmetry_equiv_pos_as_xyz
1 +x,+y,+z
2 -y,x-y,+z
3 y-x,-x,+z
4 y-x,+y,+z
5 -y,-x,+z
6 +x,x-y,+z
-1 -x,-y,-z
-2 +y,y-x,-z
-3 x-y,+x,-z
-4 x-y,-y,-z
-5 +y,+x,-z
-6 -x,y-x,-z
101 +x+1/3,+y+2/3,+z+2/3
102 -y+1/3,x-y+2/3,+z+2/3
103 y-x+1/3,-x+2/3,+z+2/3
104 y-x+1/3,+y+2/3,+z+2/3
105 -y+1/3,-x+2/3,+z+2/3
106 +x+1/3,x-y+2/3,+z+2/3
-101 -x+2/3,-y+1/3,-z+1/3
-102 +y+2/3,y-x+1/3,-z+1/3
-103 x-y+2/3,+x+1/3,-z+1/3
-104 x-y+2/3,-y+1/3,-z+1/3
-105 +y+2/3,+x+1/3,-z+1/3
-106 -x+2/3,y-x+1/3,-z+1/3
201 +x+2/3,+y+1/3,+z+1/3
202 -y+2/3,x-y+1/3,+z+1/3
203 y-x+2/3,-x+1/3,+z+1/3
204 y-x+2/3,+y+1/3,+z+1/3
205 -y+2/3,-x+1/3,+z+1/3
206 +x+2/3,x-y+1/3,+z+1/3
-201 -x+1/3,-y+2/3,-z+2/3
-202 +y+1/3,y-x+2/3,-z+2/3
-203 x-y+1/3,+x+2/3,-z+2/3
-204 x-y+1/3,-y+2/3,-z+2/3
-205 +y+1/3,+x+2/3,-z+2/3
-206 -x+1/3,y-x+2/3,-z+2/3

loop_
_atom_site_label
_atom_site_fract_x
_atom_site_fract_y
_atom_site_fract_z
_atom_site_U_iso_or_equiv
_atom_site_thermal_displace_type
_atom_site_occupancy
_atom_site_type_symbol
Pb1 0.0 0.0 0.0 0.0130(12) Uiso 1.0 PB
Pb2 0.0 0.0 0.2086(2) 0.0130(12) Uiso 1.0 PB
P 0.0 0.0 0.4042(5) 0.017(2) Uiso 1.0 P
O1 0.0 0.0 0.3279(3) 0.0176(13) Uiso 1.0 O
O2 -0.1557(5) 0.1557(5) 0.4310(2) 0.0176(13) Uiso 1.0 O

loop_
_atom_type_symbol
Pb
P
O

loop_
_geom_angle_atom_site_label_1
_geom_angle_atom_site_label_2
_geom_angle_atom_site_label_3
_geom_angle_site_symmetry_1
_geom_angle_site_symmetry_3
_geom_angle
_geom_angle_publ_flag
O1 P O2 1_555 1_555 110.1(4) n
O1 P O2 1_555 2_555 110.1(4) n
O1 P O2 1_555 3_555 110.1(4) n
O2 P O2 1_555 2_555 108.8(4) n
O2 P O2 1_555 3_555 108.8(4) n
O2 P O2 2_555 3_555 108.8(4) n

loop_
_geom_bond_atom_site_label_1
_geom_bond_atom_site_label_2
_geom_bond_site_symmetry_2
_geom_bond_distance
_geom_bond_publ_flag
Pb1 Pb2 1_555 4.139(4) n
Pb1 Pb2 -1_555 4.139(4) n
Pb1 Pb2 101_444 3.965(3) n
Pb1 Pb2 101_544 3.965(3) n
Pb1 Pb2 101_554 3.965(3) n
Pb1 Pb2 -201_445 3.965(3) n
Pb1 Pb2 -201_455 3.965(3) n
Pb1 Pb2 -201_555 3.965(3) n
Pb1 P 101_444 3.402(4) n
Pb1 P 101_544 3.402(4) n
Pb1 P 101_554 3.402(4) n
Pb1 P -201_445 3.402(4) n
Pb1 P -201_455 3.402(4) n
Pb1 P -201_555 3.402(4) n
Pb1 O1 101_444 3.0994(3) n
Pb1 O1 101_544 3.0994(3) n
Pb1 O1 101_554 3.0994(3) n
Pb1 O1 -201_445 3.0994(3) n
Pb1 O1 -201_455 3.0994(3) n
Pb1 O1 -201_555 3.0994(3) n
Pb1 O2 101_544 2.545(5) n
Pb1 O2 102_554 2.545(5) n
Pb1 O2 103_444 2.545(5) n
Pb1 O2 -201_455 2.545(5) n
Pb1 O2 -202_445 2.545(5) n
Pb1 O2 -203_555 2.545(5) n
Pb2 Pb1 1_555 4.139(4) n
Pb2 Pb1 201_445 3.965(3) n
Pb2 Pb1 201_455 3.965(3) n
Pb2 Pb1 201_555 3.965(3) n
Pb2 Pb2 -201_445 3.516(4) n
Pb2 Pb2 -201_455 3.516(4) n
Pb2 Pb2 -201_555 3.516(4) n
Pb2 P 1_555 3.881(12) n
Pb2 P 101_444 4.130(8) n
Pb2 P 101_544 4.130(8) n
Pb2 P 101_554 4.130(8) n
Pb2 P -101_445 3.277(3) n
Pb2 P -101_545 3.277(3) n
Pb2 P -101_555 3.277(3) n
Pb2 O1 1_555 2.367(8) n
Pb2 O1 -101_445 4.033(5) n
Pb2 O1 -101_545 4.033(5) n
Pb2 O1 -101_555 4.033(5) n
Pb2 O2 101_544 2.752(5) n
Pb2 O2 102_554 2.752(5) n
Pb2 O2 103_444 2.752(5) n
Pb2 O2 -101_445 2.7378(12) n
Pb2 O2 -101_555 2.7378(12) n
Pb2 O2 -102_445 2.7378(12) n
Pb2 O2 -102_545 2.7378(12) n
Pb2 O2 -103_545 2.7378(12) n
Pb2 O2 -103_555 2.7378(12) n
P Pb1 201_445 3.402(4) n
P Pb1 201_455 3.402(4) n
P Pb1 201_555 3.402(4) n
P Pb2 1_555 3.881(12) n
P Pb2 -101_445 3.277(3) n
P Pb2 -101_545 3.277(3) n
P Pb2 -101_555 3.277(3) n
P Pb2 201_445 4.130(8) n
P Pb2 201_455 4.130(8) n
P Pb2 201_555 4.130(8) n
P P -1_556 3.80(2) n
P P -101_445 4.184(14) n
P P -101_545 4.184(14) n
P P -101_555 4.184(14) n
P O1 1_555 1.514(13) n
P O1 -101_445 3.359(5) n
P O1 -101_545 3.359(5) n
P O1 -101_555 3.359(5) n
P O2 1_555 1.541(6) n
P O2 2_555 1.541(6) n
P O2 3_555 1.541(6) n
P O2 -1_556 3.576(11) n
P O2 -2_556 3.576(11) n
P O2 -3_556 3.576(11) n
O1 Pb1 201_445 3.0994(3) n
O1 Pb1 201_455 3.0994(3) n
O1 Pb1 201_555 3.0994(3) n
O1 Pb2 1_555 2.367(8) n
O1 Pb2 -101_445 4.033(5) n
O1 Pb2 -101_545 4.033(5) n
O1 Pb2 -101_555 4.033(5) n
O1 P 1_555 1.514(13) n
O1 P -101_445 3.359(5) n
O1 P -101_545 3.359(5) n
O1 P -101_555 3.359(5) n
O1 O1 -101_445 3.1050(10) n
O1 O1 -101_545 3.1050(10) n
O1 O1 -101_555 3.1050(10) n
O1 O2 1_555 2.505(8) n
O1 O2 2_555 2.505(8) n
O1 O2 3_555 2.505(8) n
O1 O2 -101_445 3.249(4) n
O1 O2 -101_555 3.249(4) n
O1 O2 -102_445 3.249(4) n
O1 O2 -102_545 3.249(4) n
O1 O2 -103_545 3.249(4) n
O1 O2 -103_555 3.249(4) n
O2 Pb1 201_455 2.545(5) n
O2 Pb2 -101_445 2.7378(12) n
O2 Pb2 -101_555 2.7378(12) n
O2 Pb2 201_455 2.752(5) n
O2 P 1_555 1.541(6) n
O2 P -1_556 3.576(11) n
O2 O1 1_555 2.505(8) n
O2 O1 -101_445 3.249(4) n
O2 O1 -101_555 3.249(4) n
O2 O2 2_555 2.506(9) n
O2 O2 2_565 2.859(9) n
O2 O2 3_455 2.859(9) n
O2 O2 3_555 2.506(9) n
O2 O2 -1_556 3.985(9) n
O2 O2 -2_556 3.098(8) n
O2 O2 -3_556 3.098(8) n
